data_4121725
loop_
_publ_author_name
'Lee, Vladimir Ya'
'Aoki, Shinji'
'Kawai, Manami'
'Meguro, Takahiko'
'Sekiguchi, Akira'

_publ_section_title
;
 Stibasilene sb&#x2550;si and its lighter homologues: a comparative study.
;
_journal_issue 17
_journal_name_full 'Journal of the American Chemical Society'
_journal_page_first 6243
_journal_page_last 6246
_journal_paper_doi 10.1021/ja5026084
_journal_volume 136
_journal_year 2014
_chemical_formula_sum 'C36 H71 As Si3'
_chemical_formula_weight 663.12
_chemical_name_systematic
; 
 (t-Bu2MeSi)2As=P(2,4,6-t-Bu3-C6H2) 
;
_space_group_IT_number 19
_symmetry_cell_setting orthorhombic
_symmetry_space_group_name_Hall 'P 2ac 2ab'
_symmetry_space_group_name_H-M 'P 21 21 21'
_atom_sites_solution_hydrogens geom
_atom_sites_solution_primary direct
_atom_sites_solution_secondary difmap
_audit_creation_method SHELXL-97
_cell_angle_alpha 90.00
_cell_angle_beta 90.00
_cell_angle_gamma 90.00
_cell_formula_units_Z 4
_cell_length_a 11.8610(6)
_cell_length_b 17.6180(8)
_cell_length_c 19.3680(5)
_cell_measurement_reflns_used 40788
_cell_measurement_temperature 150
_cell_measurement_theta_max 27.91
_cell_measurement_theta_min 2.07
_cell_volume 4047.3(3)
_computing_cell_refinement 'HKL scalepack'
_computing_data_collection 'MacScience Xpress'
_computing_data_reduction Denzo
_computing_molecular_graphics ORTEP
_computing_publication_material CIFTAB
_computing_structure_refinement 'SHELXL-97 (Sheldrick, 1997)'
_computing_structure_solution SIR92
_diffrn_ambient_temperature 150
_diffrn_measured_fraction_theta_full 0.999
_diffrn_measured_fraction_theta_max 0.999
_diffrn_measurement_device_type 'MacScience DIP2030 Image plate'
_diffrn_radiation_monochromator graphite
_diffrn_radiation_source 'rotating anode'
_diffrn_radiation_type MoK\a
_diffrn_radiation_wavelength 0.71070
_diffrn_reflns_av_R_equivalents 0.086
_diffrn_reflns_av_sigmaI/netI 0.0461
_diffrn_reflns_limit_h_max 15
_diffrn_reflns_limit_h_min 0
_diffrn_reflns_limit_k_max 23
_diffrn_reflns_limit_k_min 0
_diffrn_reflns_limit_l_max 25
_diffrn_reflns_limit_l_min 0
_diffrn_reflns_number 5352
_diffrn_reflns_theta_full 27.91
_diffrn_reflns_theta_max 27.91
_diffrn_reflns_theta_min 2.07
_exptl_absorpt_coefficient_mu 0.950
_exptl_absorpt_correction_type none
_exptl_crystal_colour yellow
_exptl_crystal_density_diffrn 1.088
_exptl_crystal_density_meas ?
_exptl_crystal_density_method 'not measured'
_exptl_crystal_description plate
_exptl_crystal_F_000 1448
_exptl_crystal_size_max 0.50
_exptl_crystal_size_mid 0.30
_exptl_crystal_size_min 0.30
_refine_diff_density_max 0.806
_refine_diff_density_min -0.657
_refine_diff_density_rms 0.150
_refine_ls_abs_structure_details 'Flack H D (1983), Acta Cryst. A39, 876-881'
_refine_ls_abs_structure_Flack 0.351(12)
_refine_ls_extinction_coef 0.0308(18)
_refine_ls_extinction_expression Fc^*^=kFc[1+0.001xFc^2^\l^3^/sin(2\q)]^-1/4^
_refine_ls_extinction_method SHELXL
_refine_ls_goodness_of_fit_ref 1.085
_refine_ls_hydrogen_treatment constr
_refine_ls_matrix_type full
_refine_ls_number_parameters 362
_refine_ls_number_reflns 5352
_refine_ls_number_restraints 0
_refine_ls_restrained_S_all 1.085
_refine_ls_R_factor_all 0.0610
_refine_ls_R_factor_gt 0.0480
_refine_ls_shift/su_max 0.001
_refine_ls_shift/su_mean 0.000
_refine_ls_structure_factor_coef Fsqd
_refine_ls_weighting_details 'calc w=1/[\s^2^(Fo^2^)+(0.0910P)^2^+0.0000P] where P=(Fo^2^+2Fc^2^)/3'
_refine_ls_weighting_scheme calc
_refine_ls_wR_factor_gt 0.1234
_refine_ls_wR_factor_ref 0.1373
_reflns_number_gt 4585
_reflns_number_total 5352
_reflns_threshold_expression >2sigma(I)
_cod_data_source_file ja5026084_si_003.cif
_cod_data_source_block shelxl
_cod_depositor_comments
;
The following automatic conversions were performed:

'_symmetry_cell_setting' value 'Orthorhombic' changed to
'orthorhombic' according to
/usr/data/users/saulius/crontab/automatic-downloads/rss-feeds/ACS/lib/dictionaries/cif_core.dic
dictionary named 'cif_core.dic' version 2.4.2 from 2011-04-26.

Automatic conversion script
Id: cif_fix_values 2281 2013-09-26 08:29:07Z andrius 

 Adding full bibliography for 4121725--4121726.cif.

The following automatic conversions were performed:

'_exptl_crystal_density_meas' value 'not measured' was changed to '?'
- the value is perceived as not measured.

Automatic conversion script
Id: cif_fix_values 3008 2015-01-20 13:52:24Z robertas 
;
_cod_original_sg_symbol_H-M 'P 21 21 21    '
_cod_database_code 4121725

loop_
_symmetry_equiv_pos_as_xyz
'x, y, z'
'-x+1/2, -y, z+1/2'
'x+1/2, -y+1/2, -z'
'-x, y+1/2, -z+1/2'

loop_
_atom_site_label
_atom_site_type_symbol
_atom_site_fract_x
_atom_site_fract_y
_atom_site_fract_z
_atom_site_U_iso_or_equiv
_atom_site_adp_type
_atom_site_occupancy
_atom_site_symmetry_multiplicity
_atom_site_calc_flag
_atom_site_refinement_flags
As1 As 0.29052(4) 0.03655(3) 0.97780(2) 0.02822(15) Uani 1 1 d .
Si1 Si 0.41369(11) -0.01162(8) 0.90373(6) 0.0287(3) Uani 1 1 d .
Si2 Si 0.51773(11) -0.10258(7) 0.96913(6) 0.0279(3) Uani 1 1 d .
Si3 Si 0.43787(13) 0.01995(9) 0.78401(6) 0.0369(3) Uani 1 1 d .
C1 C 0.6408(5) -0.1337(3) 0.9142(3) 0.0466(13) Uani 1 1 d .
H1A H 0.6894 -0.0911 0.9058 0.070 Uiso 1 1 calc R
H1B H 0.6135 -0.1531 0.8710 0.070 Uiso 1 1 calc R
H1C H 0.6822 -0.1726 0.9378 0.070 Uiso 1 1 calc R
C2 C 0.5828(5) -0.0580(3) 1.0511(3) 0.0374(11) Uani 1 1 d .
C3 C 0.6337(6) 0.0200(3) 1.0330(3) 0.0524(15) Uani 1 1 d .
H3A H 0.5755 0.0527 1.0156 0.079 Uiso 1 1 calc R
H3B H 0.6909 0.0137 0.9984 0.079 Uiso 1 1 calc R
H3C H 0.6664 0.0421 1.0736 0.079 Uiso 1 1 calc R
C4 C 0.6781(6) -0.1078(4) 1.0778(3) 0.0595(18) Uani 1 1 d .
H4A H 0.6492 -0.1571 1.0891 0.089 Uiso 1 1 calc R
H4B H 0.7103 -0.0851 1.1184 0.089 Uiso 1 1 calc R
H4C H 0.7351 -0.1126 1.0429 0.089 Uiso 1 1 calc R
C5 C 0.4984(6) -0.0464(3) 1.1103(3) 0.0484(14) Uani 1 1 d .
H5A H 0.4661 -0.0944 1.1228 0.073 Uiso 1 1 calc R
H5B H 0.4398 -0.0125 1.0956 0.073 Uiso 1 1 calc R
H5C H 0.5367 -0.0251 1.1494 0.073 Uiso 1 1 calc R
C6 C 0.4223(5) -0.1890(3) 0.9857(3) 0.0410(12) Uani 1 1 d .
C7 C 0.4851(7) -0.2509(3) 1.0276(4) 0.0616(17) Uani 1 1 d .
H7A H 0.5082 -0.2304 1.0713 0.092 Uiso 1 1 calc R
H7B H 0.5503 -0.2674 1.0023 0.092 Uiso 1 1 calc R
H7C H 0.4358 -0.2933 1.0351 0.092 Uiso 1 1 calc R
C8 C 0.3137(5) -0.1702(3) 1.0238(4) 0.0538(15) Uani 1 1 d .
H8A H 0.3314 -0.1500 1.0685 0.081 Uiso 1 1 calc R
H8B H 0.2694 -0.2155 1.0289 0.081 Uiso 1 1 calc R
H8C H 0.2717 -0.1333 0.9979 0.081 Uiso 1 1 calc R
C9 C 0.3890(9) -0.2211(4) 0.9150(4) 0.089(3) Uani 1 1 d .
H9A H 0.4558 -0.2336 0.8894 0.134 Uiso 1 1 calc R
H9B H 0.3461 -0.1839 0.8901 0.134 Uiso 1 1 calc R
H9C H 0.3443 -0.2660 0.9213 0.134 Uiso 1 1 calc R
C10 C 0.3221(7) 0.0913(5) 0.7654(3) 0.071(2) Uani 1 1 d .
H10A H 0.3315 0.1349 0.7946 0.106 Uiso 1 1 calc R
H10B H 0.2500 0.0685 0.7742 0.106 Uiso 1 1 calc R
H10C H 0.3262 0.1068 0.7179 0.106 Uiso 1 1 calc R
C11 C 0.4142(5) -0.0658(4) 0.7242(3) 0.0500(15) Uani 1 1 d .
C12 C 0.2932(7) -0.0928(5) 0.7317(3) 0.078(3) Uani 1 1 d .
H12A H 0.2800 -0.1085 0.7785 0.117 Uiso 1 1 calc R
H12B H 0.2803 -0.1349 0.7012 0.117 Uiso 1 1 calc R
H12C H 0.2427 -0.0522 0.7201 0.117 Uiso 1 1 calc R
C13 C 0.4333(6) -0.0413(5) 0.6488(3) 0.0633(19) Uani 1 1 d .
H13A H 0.5094 -0.0238 0.6434 0.095 Uiso 1 1 calc R
H13B H 0.3819 -0.0011 0.6373 0.095 Uiso 1 1 calc R
H13C H 0.4204 -0.0838 0.6188 0.095 Uiso 1 1 calc R
C14 C 0.4910(7) -0.1335(4) 0.7399(3) 0.0581(17) Uani 1 1 d .
H14A H 0.4796 -0.1496 0.7867 0.087 Uiso 1 1 calc R
H14B H 0.5683 -0.1189 0.7337 0.087 Uiso 1 1 calc R
H14C H 0.4733 -0.1746 0.7091 0.087 Uiso 1 1 calc R
C15 C 0.5803(6) 0.0705(3) 0.7712(3) 0.0449(13) Uani 1 1 d .
C16 C 0.5708(7) 0.1264(4) 0.7109(3) 0.065(2) Uani 1 1 d .
H16A H 0.5101 0.1611 0.7194 0.098 Uiso 1 1 calc R
H16B H 0.5564 0.0989 0.6690 0.098 Uiso 1 1 calc R
H16C H 0.6401 0.1541 0.7064 0.098 Uiso 1 1 calc R
C17 C 0.6784(5) 0.0161(4) 0.7560(3) 0.0540(16) Uani 1 1 d .
H17A H 0.6619 -0.0127 0.7151 0.081 Uiso 1 1 calc R
H17B H 0.6885 -0.0178 0.7943 0.081 Uiso 1 1 calc R
H17C H 0.7463 0.0448 0.7489 0.081 Uiso 1 1 calc R
C18 C 0.6120(7) 0.1159(4) 0.8370(4) 0.071(2) Uani 1 1 d .
H18A H 0.5523 0.1506 0.8481 0.106 Uiso 1 1 calc R
H18B H 0.6803 0.1438 0.8289 0.106 Uiso 1 1 calc R
H18C H 0.6230 0.0815 0.8748 0.106 Uiso 1 1 calc R
C19 C 0.1955(4) 0.1138(3) 0.9289(2) 0.0259(8) Uani 1 1 d .
C20 C 0.2307(4) 0.1914(3) 0.9294(2) 0.0271(9) Uani 1 1 d .
C21 C 0.1818(4) 0.2392(3) 0.8804(2) 0.0300(10) Uani 1 1 d .
H21 H 0.2079 0.2888 0.8774 0.036 Uiso 1 1 calc R
C22 C 0.0959(4) 0.2167(3) 0.8356(2) 0.0293(10) Uani 1 1 d .
C23 C 0.0519(4) 0.1449(3) 0.8458(2) 0.0291(10) Uani 1 1 d .
H23 H -0.0113 0.1308 0.8204 0.035 Uiso 1 1 calc R
C24 C 0.0977(4) 0.0921(3) 0.8926(2) 0.0268(9) Uani 1 1 d .
C25 C 0.3111(4) 0.2283(3) 0.9839(2) 0.0315(10) Uani 1 1 d .
C26 C 0.4365(5) 0.2121(3) 0.9696(3) 0.0476(13) Uani 1 1 d .
H26A H 0.4551 0.2281 0.9236 0.071 Uiso 1 1 calc R
H26B H 0.4506 0.1586 0.9741 0.071 Uiso 1 1 calc R
H26C H 0.4822 0.2393 1.0022 0.071 Uiso 1 1 calc R
C27 C 0.2790(6) 0.2029(4) 1.0566(3) 0.0487(14) Uani 1 1 d .
H27A H 0.2837 0.1486 1.0595 0.073 Uiso 1 1 calc R
H27B H 0.2033 0.2188 1.0665 0.073 Uiso 1 1 calc R
H27C H 0.3298 0.2253 1.0894 0.073 Uiso 1 1 calc R
C28 C 0.3005(6) 0.3152(3) 0.9845(3) 0.0509(15) Uani 1 1 d .
H28A H 0.3203 0.3348 0.9399 0.076 Uiso 1 1 calc R
H28B H 0.3503 0.3359 1.0187 0.076 Uiso 1 1 calc R
H28C H 0.2242 0.3291 0.9953 0.076 Uiso 1 1 calc R
C29 C 0.0543(5) 0.2706(3) 0.7783(2) 0.0357(11) Uani 1 1 d .
C30 C 0.0317(6) 0.3500(3) 0.8073(3) 0.0481(15) Uani 1 1 d .
H30A H -0.0263 0.3471 0.8418 0.072 Uiso 1 1 calc R
H30B H 0.0079 0.3830 0.7707 0.072 Uiso 1 1 calc R
H30C H 0.0995 0.3696 0.8278 0.072 Uiso 1 1 calc R
C31 C -0.0554(5) 0.2427(3) 0.7451(3) 0.0485(14) Uani 1 1 d .
H31A H -0.0442 0.1928 0.7265 0.073 Uiso 1 1 calc R
H31B H -0.0769 0.2767 0.7086 0.073 Uiso 1 1 calc R
H31C H -0.1140 0.2412 0.7793 0.073 Uiso 1 1 calc R
C32 C 0.1462(6) 0.2748(4) 0.7228(3) 0.0569(17) Uani 1 1 d .
H32A H 0.1598 0.2249 0.7046 0.085 Uiso 1 1 calc R
H32B H 0.2143 0.2943 0.7428 0.085 Uiso 1 1 calc R
H32C H 0.1219 0.3077 0.6862 0.085 Uiso 1 1 calc R
C33 C 0.0341(4) 0.0159(3) 0.9025(2) 0.0309(10) Uani 1 1 d .
C34 C -0.0859(5) 0.0183(3) 0.8706(3) 0.0473(14) Uani 1 1 d .
H34A H -0.1278 0.0592 0.8909 0.071 Uiso 1 1 calc R
H34B H -0.1238 -0.0288 0.8797 0.071 Uiso 1 1 calc R
H34C H -0.0803 0.0259 0.8217 0.071 Uiso 1 1 calc R
C35 C 0.0921(5) -0.0519(3) 0.8675(3) 0.0420(12) Uani 1 1 d .
H35A H 0.1029 -0.0411 0.8194 0.063 Uiso 1 1 calc R
H35B H 0.0458 -0.0963 0.8724 0.063 Uiso 1 1 calc R
H35C H 0.1639 -0.0608 0.8889 0.063 Uiso 1 1 calc R
C36 C 0.0152(5) -0.0006(3) 0.9795(3) 0.0431(12) Uani 1 1 d .
H36A H -0.0213 0.0421 1.0007 0.065 Uiso 1 1 calc R
H36B H 0.0865 -0.0093 1.0015 0.065 Uiso 1 1 calc R
H36C H -0.0314 -0.0448 0.9844 0.065 Uiso 1 1 calc R

loop_
_atom_site_aniso_label
_atom_site_aniso_U_11
_atom_site_aniso_U_22
_atom_site_aniso_U_33
_atom_site_aniso_U_23
_atom_site_aniso_U_13
_atom_site_aniso_U_12
As1 0.0305(2) 0.0294(2) 0.0247(2) 0.00226(18) -0.00047(18) 0.00584(19)
Si1 0.0300(7) 0.0304(6) 0.0256(5) 0.0024(5) -0.0004(5) 0.0034(5)
Si2 0.0302(6) 0.0229(5) 0.0306(6) 0.0043(5) -0.0017(5) 0.0003(5)
Si3 0.0355(7) 0.0496(8) 0.0257(6) 0.0060(6) 0.0026(5) 0.0085(6)
C1 0.043(3) 0.044(3) 0.052(3) 0.007(3) 0.008(3) 0.011(3)
C2 0.040(3) 0.031(2) 0.042(2) 0.0079(19) -0.017(2) -0.002(2)
C3 0.057(4) 0.043(3) 0.057(3) 0.001(3) -0.021(3) -0.015(3)
C4 0.056(4) 0.055(4) 0.067(4) 0.011(3) -0.029(3) 0.012(3)
C5 0.061(4) 0.046(3) 0.038(3) -0.005(2) -0.010(2) 0.004(3)
C6 0.050(3) 0.027(2) 0.046(3) 0.003(2) -0.001(2) -0.004(2)
C7 0.071(4) 0.032(3) 0.082(4) 0.019(3) 0.006(4) 0.002(3)
C8 0.043(3) 0.042(3) 0.076(4) 0.011(3) 0.007(3) -0.014(2)
C9 0.151(9) 0.059(4) 0.058(4) -0.016(3) 0.001(5) -0.064(5)
C10 0.078(5) 0.098(6) 0.036(3) 0.030(3) 0.012(3) 0.045(5)
C11 0.049(3) 0.075(4) 0.026(2) -0.010(3) 0.002(2) -0.010(3)
C12 0.064(5) 0.123(7) 0.047(3) -0.015(4) 0.008(4) -0.037(5)
C13 0.066(4) 0.096(5) 0.028(2) -0.008(3) 0.000(2) -0.007(4)
C14 0.079(5) 0.050(4) 0.046(3) -0.014(3) 0.010(3) -0.009(4)
C15 0.055(4) 0.045(3) 0.036(3) 0.004(2) 0.009(2) -0.003(3)
C16 0.070(5) 0.061(4) 0.065(4) 0.027(3) 0.029(4) 0.012(4)
C17 0.038(3) 0.067(4) 0.058(3) 0.020(3) 0.001(3) 0.003(3)
C18 0.084(6) 0.071(5) 0.057(4) -0.020(3) 0.022(4) -0.036(4)
C19 0.024(2) 0.030(2) 0.0236(17) -0.0005(16) 0.0022(16) 0.0021(18)
C20 0.024(2) 0.031(2) 0.0265(18) -0.0035(17) -0.0021(16) 0.0014(17)
C21 0.029(3) 0.027(2) 0.034(2) 0.0046(17) -0.0036(17) 0.0014(18)
C22 0.032(3) 0.029(2) 0.027(2) 0.0034(17) -0.0025(17) 0.0061(19)
C23 0.030(3) 0.031(2) 0.0260(19) -0.0046(17) -0.0070(17) 0.0048(19)
C24 0.029(2) 0.026(2) 0.0256(19) 0.0003(17) -0.0007(16) 0.0013(18)
C25 0.037(3) 0.027(2) 0.031(2) -0.0064(17) -0.005(2) 0.0025(18)
C26 0.037(3) 0.040(3) 0.066(4) -0.008(3) -0.011(3) -0.006(2)
C27 0.060(4) 0.053(3) 0.033(2) -0.007(2) -0.012(3) -0.005(3)
C28 0.063(4) 0.032(2) 0.057(3) -0.010(2) -0.022(3) 0.004(3)
C29 0.043(3) 0.036(2) 0.029(2) 0.0046(18) -0.009(2) 0.010(2)
C30 0.070(4) 0.034(3) 0.040(3) 0.005(2) -0.015(3) 0.010(3)
C31 0.051(4) 0.048(3) 0.046(3) 0.003(2) -0.019(3) 0.012(3)
C32 0.055(4) 0.075(4) 0.040(3) 0.024(3) 0.007(3) 0.014(3)
C33 0.029(2) 0.031(2) 0.033(2) -0.0018(18) -0.0015(18) -0.0051(19)
C34 0.034(3) 0.050(3) 0.058(3) 0.000(3) -0.009(2) -0.009(3)
C35 0.038(3) 0.039(3) 0.049(3) -0.010(2) -0.006(2) -0.004(2)
C36 0.052(3) 0.041(3) 0.037(2) 0.001(2) -0.004(3) -0.010(2)

loop_
_atom_type_symbol
_atom_type_description
_atom_type_scat_dispersion_real
_atom_type_scat_dispersion_imag
_atom_type_scat_source
C C 0.0033 0.0016 'International Tables Vol C Tables 4.2.6.8 and 6.1.1.4'
H H 0.0000 0.0000 'International Tables Vol C Tables 4.2.6.8 and 6.1.1.4'
Si Si 0.0817 0.0704 'International Tables Vol C Tables 4.2.6.8 and 6.1.1.4'
As As 0.0499 2.0058 'International Tables Vol C Tables 4.2.6.8 and 6.1.1.4'

loop_
_geom_angle_atom_site_label_1
_geom_angle_atom_site_label_2
_geom_angle_atom_site_label_3
_geom_angle
C19 As1 Si1 108.97(12)
As1 Si1 Si2 104.74(6)
As1 Si1 Si3 127.94(7)
Si2 Si1 Si3 127.31(7)
C1 Si2 C6 108.6(3)
C1 Si2 C2 105.8(3)
C6 Si2 C2 114.8(2)
C1 Si2 Si1 107.18(18)
C6 Si2 Si1 108.40(18)
C2 Si2 Si1 111.69(16)
C10 Si3 C11 107.5(3)
C10 Si3 C15 107.7(3)
C11 Si3 C15 114.5(3)
C10 Si3 Si1 104.52(19)
C11 Si3 Si1 112.46(19)
C15 Si3 Si1 109.63(18)
Si2 C1 H1A 109.5
Si2 C1 H1B 109.5
H1A C1 H1B 109.5
Si2 C1 H1C 109.5
H1A C1 H1C 109.5
H1B C1 H1C 109.5
C4 C2 C5 107.9(5)
C4 C2 C3 107.5(5)
C5 C2 C3 107.9(5)
C4 C2 Si2 110.0(4)
C5 C2 Si2 114.0(4)
C3 C2 Si2 109.4(3)
C2 C3 H3A 109.5
C2 C3 H3B 109.5
H3A C3 H3B 109.5
C2 C3 H3C 109.5
H3A C3 H3C 109.5
H3B C3 H3C 109.5
C2 C4 H4A 109.5
C2 C4 H4B 109.5
H4A C4 H4B 109.5
C2 C4 H4C 109.5
H4A C4 H4C 109.5
H4B C4 H4C 109.5
C2 C5 H5A 109.5
C2 C5 H5B 109.5
H5A C5 H5B 109.5
C2 C5 H5C 109.5
H5A C5 H5C 109.5
H5B C5 H5C 109.5
C8 C6 C9 107.2(6)
C8 C6 C7 107.8(5)
C9 C6 C7 109.3(6)
C8 C6 Si2 114.0(4)
C9 C6 Si2 107.2(4)
C7 C6 Si2 111.2(4)
C6 C7 H7A 109.5
C6 C7 H7B 109.5
H7A C7 H7B 109.5
C6 C7 H7C 109.5
H7A C7 H7C 109.5
H7B C7 H7C 109.5
C6 C8 H8A 109.5
C6 C8 H8B 109.5
H8A C8 H8B 109.5
C6 C8 H8C 109.5
H8A C8 H8C 109.5
H8B C8 H8C 109.5
C6 C9 H9A 109.5
C6 C9 H9B 109.5
H9A C9 H9B 109.5
C6 C9 H9C 109.5
H9A C9 H9C 109.5
H9B C9 H9C 109.5
Si3 C10 H10A 109.5
Si3 C10 H10B 109.5
H10A C10 H10B 109.5
Si3 C10 H10C 109.5
H10A C10 H10C 109.5
H10B C10 H10C 109.5
C12 C11 C14 107.4(6)
C12 C11 C13 108.5(5)
C14 C11 C13 108.6(5)
C12 C11 Si3 109.1(5)
C14 C11 Si3 113.9(4)
C13 C11 Si3 109.2(5)
C11 C12 H12A 109.5
C11 C12 H12B 109.5
H12A C12 H12B 109.5
C11 C12 H12C 109.5
H12A C12 H12C 109.5
H12B C12 H12C 109.5
C11 C13 H13A 109.5
C11 C13 H13B 109.5
H13A C13 H13B 109.5
C11 C13 H13C 109.5
H13A C13 H13C 109.5
H13B C13 H13C 109.5
C11 C14 H14A 109.5
C11 C14 H14B 109.5
H14A C14 H14B 109.5
C11 C14 H14C 109.5
H14A C14 H14C 109.5
H14B C14 H14C 109.5
C16 C15 C17 108.0(5)
C16 C15 C18 108.3(5)
C17 C15 C18 107.2(6)
C16 C15 Si3 109.3(5)
C17 C15 Si3 113.6(4)
C18 C15 Si3 110.2(4)
C15 C16 H16A 109.5
C15 C16 H16B 109.5
H16A C16 H16B 109.5
C15 C16 H16C 109.5
H16A C16 H16C 109.5
H16B C16 H16C 109.5
C15 C17 H17A 109.5
C15 C17 H17B 109.5
H17A C17 H17B 109.5
C15 C17 H17C 109.5
H17A C17 H17C 109.5
H17B C17 H17C 109.5
C15 C18 H18A 109.5
C15 C18 H18B 109.5
H18A C18 H18B 109.5
C15 C18 H18C 109.5
H18A C18 H18C 109.5
H18B C18 H18C 109.5
C24 C19 C20 120.1(4)
C24 C19 As1 120.9(3)
C20 C19 As1 118.9(3)
C21 C20 C19 116.9(4)
C21 C20 C25 117.5(4)
C19 C20 C25 125.4(4)
C20 C21 C22 123.7(4)
C20 C21 H21 118.1
C22 C21 H21 118.1
C23 C22 C21 116.6(4)
C23 C22 C29 123.1(4)
C21 C22 C29 120.4(4)
C22 C23 C24 123.4(4)
C22 C23 H23 118.3
C24 C23 H23 118.3
C23 C24 C19 117.4(4)
C23 C24 C33 117.6(4)
C19 C24 C33 125.0(4)
C27 C25 C28 105.4(4)
C27 C25 C26 110.6(5)
C28 C25 C26 105.4(5)
C27 C25 C20 110.4(4)
C28 C25 C20 111.7(4)
C26 C25 C20 113.0(4)
C25 C26 H26A 109.5
C25 C26 H26B 109.5
H26A C26 H26B 109.5
C25 C26 H26C 109.5
H26A C26 H26C 109.5
H26B C26 H26C 109.5
C25 C27 H27A 109.5
C25 C27 H27B 109.5
H27A C27 H27B 109.5
C25 C27 H27C 109.5
H27A C27 H27C 109.5
H27B C27 H27C 109.5
C25 C28 H28A 109.5
C25 C28 H28B 109.5
H28A C28 H28B 109.5
C25 C28 H28C 109.5
H28A C28 H28C 109.5
H28B C28 H28C 109.5
C30 C29 C32 109.8(5)
C30 C29 C31 107.4(5)
C32 C29 C31 109.0(5)
C30 C29 C22 110.7(4)
C32 C29 C22 107.9(4)
C31 C29 C22 112.1(5)
C29 C30 H30A 109.5
C29 C30 H30B 109.5
H30A C30 H30B 109.5
C29 C30 H30C 109.5
H30A C30 H30C 109.5
H30B C30 H30C 109.5
C29 C31 H31A 109.5
C29 C31 H31B 109.5
H31A C31 H31B 109.5
C29 C31 H31C 109.5
H31A C31 H31C 109.5
H31B C31 H31C 109.5
C29 C32 H32A 109.5
C29 C32 H32B 109.5
H32A C32 H32B 109.5
C29 C32 H32C 109.5
H32A C32 H32C 109.5
H32B C32 H32C 109.5
C36 C33 C35 110.3(4)
C36 C33 C24 110.8(4)
C35 C33 C24 113.7(4)
C36 C33 C34 104.9(4)
C35 C33 C34 104.8(4)
C24 C33 C34 111.9(4)
C33 C34 H34A 109.5
C33 C34 H34B 109.5
H34A C34 H34B 109.5
C33 C34 H34C 109.5
H34A C34 H34C 109.5
H34B C34 H34C 109.5
C33 C35 H35A 109.5
C33 C35 H35B 109.5
H35A C35 H35B 109.5
C33 C35 H35C 109.5
H35A C35 H35C 109.5
H35B C35 H35C 109.5
C33 C36 H36A 109.5
C33 C36 H36B 109.5
H36A C36 H36B 109.5
C33 C36 H36C 109.5
H36A C36 H36C 109.5
H36B C36 H36C 109.5

loop_
_geom_bond_atom_site_label_1
_geom_bond_atom_site_label_2
_geom_bond_distance
As1 C19 2.004(4)
As1 Si1 2.2164(14)
Si1 Si2 2.3864(17)
Si1 Si3 2.4017(17)
Si2 C1 1.888(6)
Si2 C6 1.924(5)
Si2 C2 1.932(5)
Si3 C10 1.897(6)
Si3 C11 1.924(6)
Si3 C15 1.926(6)
C1 H1A 0.9600
C1 H1B 0.9600
C1 H1C 0.9600
C2 C4 1.523(7)
C2 C5 1.534(8)
C2 C3 1.541(7)
C3 H3A 0.9600
C3 H3B 0.9600
C3 H3C 0.9600
C4 H4A 0.9600
C4 H4B 0.9600
C4 H4C 0.9600
C5 H5A 0.9600
C5 H5B 0.9600
C5 H5C 0.9600
C6 C8 1.521(8)
C6 C9 1.533(8)
C6 C7 1.550(8)
C7 H7A 0.9600
C7 H7B 0.9600
C7 H7C 0.9600
C8 H8A 0.9600
C8 H8B 0.9600
C8 H8C 0.9600
C9 H9A 0.9600
C9 H9B 0.9600
C9 H9C 0.9600
C10 H10A 0.9600
C10 H10B 0.9600
C10 H10C 0.9600
C11 C12 1.519(10)
C11 C14 1.533(10)
C11 C13 1.538(7)
C12 H12A 0.9600
C12 H12B 0.9600
C12 H12C 0.9600
C13 H13A 0.9600
C13 H13B 0.9600
C13 H13C 0.9600
C14 H14A 0.9600
C14 H14B 0.9600
C14 H14C 0.9600
C15 C16 1.531(8)
C15 C17 1.537(8)
C15 C18 1.551(8)
C16 H16A 0.9600
C16 H16B 0.9600
C16 H16C 0.9600
C17 H17A 0.9600
C17 H17B 0.9600
C17 H17C 0.9600
C18 H18A 0.9600
C18 H18B 0.9600
C18 H18C 0.9600
C19 C24 1.410(6)
C19 C20 1.429(6)
C20 C21 1.395(6)
C20 C25 1.565(6)
C21 C22 1.395(6)
C21 H21 0.9300
C22 C23 1.382(7)
C22 C29 1.543(6)
C23 C24 1.409(6)
C23 H23 0.9300
C24 C33 1.552(6)
C25 C27 1.524(7)
C25 C28 1.536(7)
C25 C26 1.540(8)
C26 H26A 0.9600
C26 H26B 0.9600
C26 H26C 0.9600
C27 H27A 0.9600
C27 H27B 0.9600
C27 H27C 0.9600
C28 H28A 0.9600
C28 H28B 0.9600
C28 H28C 0.9600
C29 C30 1.530(7)
C29 C32 1.532(8)
C29 C31 1.533(7)
C30 H30A 0.9600
C30 H30B 0.9600
C30 H30C 0.9600
C31 H31A 0.9600
C31 H31B 0.9600
C31 H31C 0.9600
C32 H32A 0.9600
C32 H32B 0.9600
C32 H32C 0.9600
C33 C36 1.535(7)
C33 C35 1.536(7)
C33 C34 1.552(7)
C34 H34A 0.9600
C34 H34B 0.9600
C34 H34C 0.9600
C35 H35A 0.9600
C35 H35B 0.9600
C35 H35C 0.9600
C36 H36A 0.9600
C36 H36B 0.9600
C36 H36C 0.9600
